data_4083515
loop_
_publ_author_name
'Lalinde, Elena'
'Moreno, M. Teresa'
'Ruiz, Santiago'
'S\'anchez, Sergio'

_publ_section_title
;
 Synthesis, Structural, and Photophysical Studies of Phenylquinoline and
 Phenylquinolinyl Alkynyl Based Pt(II) Complexes
;
_journal_issue 12
_journal_name_full Organometallics
_journal_page_first 3078
_journal_paper_doi 10.1021/om500336v
_journal_volume 33
_journal_year 2014
_chemical_compound_source 'synthesis as described'
_chemical_formula_moiety 'C42 H38 N2 Pt2'
_chemical_formula_sum 'C42 H38 N2 Pt2'
_chemical_formula_weight 960.92
_chemical_name_common sr180
_chemical_name_systematic
;
 ?
;
_space_group_IT_number 2
_symmetry_cell_setting triclinic
_symmetry_Int_Tables_number 2
_symmetry_space_group_name_Hall '-P 1'
_symmetry_space_group_name_H-M 'P -1'
_atom_sites_solution_hydrogens constr
_atom_sites_solution_primary direct
_atom_sites_solution_secondary difmap
_audit_conform_dict_location ftp://ftp.iucr.org/pub/cif_core.dic
_audit_conform_dict_name cif_core.dic
_audit_conform_dict_version 2.4
_audit_creation_date 2012-03-15T11:53:44-00:00
_audit_creation_method 'WinGX routine CIF_UPDATE'
_cell_angle_alpha 82.168(3)
_cell_angle_beta 74.397(2)
_cell_angle_gamma 63.497(2)
_cell_formula_units_Z 2
_cell_length_a 10.7312(6)
_cell_length_b 11.0656(6)
_cell_length_c 16.4790(9)
_cell_measurement_reflns_used 6896
_cell_measurement_temperature 173(2)
_cell_measurement_theta_max 0
_cell_measurement_theta_min 0
_cell_measurement_wavelength 0.71073
_cell_volume 1686.36(16)
_computing_cell_refinement 'HKL Scalepack (Otwinowski & Minor 1997)'
_computing_data_collection 'Collect (Bruker AXS BV, 1997-2004)'
_computing_data_reduction 'HKL Denzo and Scalepack (Otwinowski & Minor 1997)'
_computing_molecular_graphics 'Ortep-3 for Windows (Farrugia, 1997)'
_computing_publication_material 'WinGX publication routines (Farrugia, 1999)'
_computing_structure_refinement 'SHELXL-97 (Sheldrick, 2008)'
_diffrn_ambient_temperature 173(2)
_diffrn_detector 'CCD plate'
_diffrn_detector_area_resol_mean 9
_diffrn_measured_fraction_theta_full 0.998
_diffrn_measured_fraction_theta_max 0.998
_diffrn_measurement_device '95mm CCD camera on \k-goniostat'
_diffrn_measurement_device_type KappaCCD
_diffrn_measurement_method 'CCD rotation images, thick slices'
_diffrn_orient_matrix_type 'by Bruker AXS Collect from scalepack cell'
_diffrn_orient_matrix_UB_11 0.768974E-1
_diffrn_orient_matrix_UB_12 -0.883289E-1
_diffrn_orient_matrix_UB_13 -0.237364E-1
_diffrn_orient_matrix_UB_21 -0.24667E-1
_diffrn_orient_matrix_UB_22 0.278643E-1
_diffrn_orient_matrix_UB_23 -0.560711E-1
_diffrn_orient_matrix_UB_31 0.703834E-1
_diffrn_orient_matrix_UB_32 0.402814E-1
_diffrn_orient_matrix_UB_33 -0.162382E-1
_diffrn_radiation_monochromator graphite
_diffrn_radiation_probe x-ray
_diffrn_radiation_type MoK\a
_diffrn_radiation_wavelength 0.71073
_diffrn_reflns_av_unetI/netI 0.03
_diffrn_reflns_limit_h_max 13
_diffrn_reflns_limit_h_min 0
_diffrn_reflns_limit_k_max 13
_diffrn_reflns_limit_k_min -11
_diffrn_reflns_limit_l_max 20
_diffrn_reflns_limit_l_min -19
_diffrn_reflns_number 6384
_diffrn_reflns_theta_full 25.68
_diffrn_reflns_theta_max 25.68
_diffrn_reflns_theta_min 2.78
_diffrn_source 'Enraf Nonius FR590'
_exptl_absorpt_coefficient_mu 8.319
_exptl_absorpt_correction_T_max 1.0000
_exptl_absorpt_correction_T_min 0.9800
_exptl_absorpt_correction_type multi-scan
_exptl_absorpt_process_details
;
[c.f. r.h. blessing, acta cryst. (1995), a51, 33-38]
;
_exptl_crystal_colour yellow
_exptl_crystal_density_diffrn 1.892
_exptl_crystal_density_method 'not measured'
_exptl_crystal_description block
_exptl_crystal_F_000 920
_exptl_crystal_size_max 0.45
_exptl_crystal_size_mid 0.4
_exptl_crystal_size_min 0.15
_refine_diff_density_max 1.667
_refine_diff_density_min -1.155
_refine_diff_density_rms 0.158
_refine_ls_extinction_method none
_refine_ls_goodness_of_fit_ref 1.102
_refine_ls_hydrogen_treatment constr
_refine_ls_matrix_type full
_refine_ls_number_parameters 415
_refine_ls_number_reflns 6384
_refine_ls_number_restraints 0
_refine_ls_restrained_S_all 1.102
_refine_ls_R_factor_all 0.0401
_refine_ls_R_factor_gt 0.0315
_refine_ls_shift/su_max 0.002
_refine_ls_shift/su_mean 0
_refine_ls_structure_factor_coef Fsqd
_refine_ls_weighting_details 'calc w=1/[\s^2^(Fo^2^)+(0.0378P)^2^+6.1078P] where P=(Fo^2^+2Fc^2^)/3'
_refine_ls_weighting_scheme calc
_refine_ls_wR_factor_gt 0.0744
_refine_ls_wR_factor_ref 0.0784
_reflns_number_gt 5516
_reflns_number_total 6384
_reflns_threshold_expression >2\s(I)
_cod_data_source_file om500336v_si_002.cif
_cod_data_source_block 4
_cod_depositor_comments 'Adding full bibliography for 4083514--4083516.cif.'
_cod_database_code 4083515

loop_
_symmetry_equiv_pos_as_xyz
'x, y, z'
'-x, -y, -z'

loop_
_atom_site_label
_atom_site_type_symbol
_atom_site_fract_x
_atom_site_fract_y
_atom_site_fract_z
_atom_site_U_iso_or_equiv
_atom_site_adp_type
_atom_site_occupancy
_atom_site_symmetry_multiplicity
_atom_site_calc_flag
_atom_site_refinement_flags
Pt2 Pt 0.70967(2) 0.99095(2) 0.270305(13) 0.02028(8) Uani 1 1 d .
Pt1 Pt 0.51491(2) 1.28846(2) 0.233515(13) 0.02052(8) Uani 1 1 d .
N1 N 0.3176(5) 1.3737(5) 0.1969(3) 0.0221(10) Uani 1 1 d .
N2 N 0.7169(5) 0.8869(5) 0.3869(3) 0.0232(11) Uani 1 1 d .
C1 C 0.4039(6) 1.4354(6) 0.3151(4) 0.0243(13) Uani 1 1 d .
C2 C 0.4404(7) 1.4591(7) 0.3846(4) 0.0311(14) Uani 1 1 d .
H2 H 0.5276 1.3993 0.3967 0.037 Uiso 1 1 calc R
C3 C 0.3514(8) 1.5684(7) 0.4359(5) 0.0379(16) Uani 1 1 d .
H3 H 0.3786 1.5799 0.4822 0.046 Uiso 1 1 calc R
C4 C 0.2221(8) 1.6610(7) 0.4192(4) 0.0400(17) Uani 1 1 d .
H4 H 0.1635 1.7356 0.4532 0.048 Uiso 1 1 calc R
C5 C 0.1809(7) 1.6414(6) 0.3514(4) 0.0336(15) Uani 1 1 d .
H5 H 0.0931 1.7018 0.3403 0.04 Uiso 1 1 calc R
C6 C 0.2712(6) 1.5308(6) 0.2994(4) 0.0254(13) Uani 1 1 d .
C7 C 0.2255(6) 1.4961(6) 0.2324(4) 0.0255(13) Uani 1 1 d .
C8 C 0.0972(6) 1.5761(6) 0.2077(4) 0.0292(14) Uani 1 1 d .
H8 H 0.039 1.6616 0.2301 0.035 Uiso 1 1 calc R
C9 C 0.0571(7) 1.5310(7) 0.1518(4) 0.0335(15) Uani 1 1 d .
H9 H -0.0259 1.5866 0.1337 0.04 Uiso 1 1 calc R
C10 C 0.1417(7) 1.3990(7) 0.1210(4) 0.0304(14) Uani 1 1 d .
C11 C 0.0996(7) 1.3406(7) 0.0684(4) 0.0355(16) Uani 1 1 d .
H11 H 0.0157 1.3921 0.0504 0.043 Uiso 1 1 calc R
C12 C 0.1794(8) 1.2109(8) 0.0439(4) 0.0413(18) Uani 1 1 d .
H12 H 0.1503 1.174 0.0092 0.05 Uiso 1 1 calc R
C13 C 0.3065(8) 1.1320(8) 0.0709(4) 0.0392(17) Uani 1 1 d .
H13 H 0.3601 1.0425 0.0547 0.047 Uiso 1 1 calc R
C14 C 0.3521(7) 1.1857(7) 0.1208(4) 0.0324(15) Uani 1 1 d .
H14 H 0.4364 1.1328 0.1383 0.039 Uiso 1 1 calc R
C15 C 0.6907(8) 0.5811(7) 0.2242(5) 0.0403(17) Uani 1 1 d .
H15 H 0.6874 0.5005 0.2179 0.048 Uiso 1 1 calc R
C16 C 0.6856(6) 1.2118(6) 0.2789(4) 0.0229(12) Uani 1 1 d .
C17 C 0.8003(6) 1.1438(6) 0.2972(4) 0.0232(12) Uani 1 1 d .
C18 C 0.9484(6) 1.1007(6) 0.3080(4) 0.0275(13) Uani 1 1 d .
C19 C 1.0574(8) 1.0110(8) 0.2350(4) 0.0458(19) Uani 1 1 d .
H19A H 1.1525 0.9832 0.2419 0.069 Uiso 1 1 calc R
H19B H 1.0473 1.0606 0.1828 0.069 Uiso 1 1 calc R
H19C H 1.0409 0.9327 0.2344 0.069 Uiso 1 1 calc R
C20 C 0.9672(8) 1.2314(8) 0.3062(6) 0.051(2) Uani 1 1 d .
H20A H 1.0611 1.2092 0.3132 0.076 Uiso 1 1 calc R
H20B H 0.8963 1.2885 0.3511 0.076 Uiso 1 1 calc R
H20C H 0.956 1.2779 0.2532 0.076 Uiso 1 1 calc R
C21 C 0.9709(7) 1.0253(7) 0.3916(4) 0.0301(14) Uani 1 1 d .
H21A H 1.0669 1.0001 0.3958 0.045 Uiso 1 1 calc R
H21B H 0.9556 0.9457 0.394 0.045 Uiso 1 1 calc R
H21C H 0.9042 1.0829 0.4374 0.045 Uiso 1 1 calc R
C22 C 0.6993(6) 0.8268(6) 0.2423(4) 0.0232(12) Uani 1 1 d .
C23 C 0.6659(6) 0.8036(6) 0.1720(4) 0.0299(14) Uani 1 1 d .
H23 H 0.6462 0.8703 0.1302 0.036 Uiso 1 1 calc R
C24 C 0.6612(7) 0.6832(7) 0.1625(4) 0.0367(16) Uani 1 1 d .
H24 H 0.6383 0.6704 0.1148 0.044 Uiso 1 1 calc R
C26 C 0.7249(7) 0.6013(6) 0.2943(4) 0.0346(15) Uani 1 1 d .
H26 H 0.7439 0.534 0.3358 0.042 Uiso 1 1 calc R
C27 C 0.7313(6) 0.7223(6) 0.3038(4) 0.0285(14) Uani 1 1 d .
C28 C 0.7488(7) 0.7561(6) 0.3814(4) 0.0290(14) Uani 1 1 d .
C29 C 0.7869(7) 0.6632(7) 0.4482(4) 0.0386(17) Uani 1 1 d .
H29 H 0.8184 0.5714 0.4412 0.046 Uiso 1 1 calc R
C30 C 0.7772(8) 0.7095(9) 0.5225(5) 0.0456(19) Uani 1 1 d .
H30 H 0.8069 0.6485 0.5658 0.055 Uiso 1 1 calc R
C31 C 0.7228(7) 0.8482(9) 0.5350(4) 0.0418(19) Uani 1 1 d .
C32 C 0.6912(8) 0.9033(11) 0.6151(4) 0.051(2) Uani 1 1 d .
H32 H 0.7109 0.8461 0.6615 0.061 Uiso 1 1 calc R
C33 C 0.6320(8) 1.0402(11) 0.6242(4) 0.051(2) Uani 1 1 d .
H33 H 0.6134 1.0755 0.6765 0.062 Uiso 1 1 calc R
C34 C 0.5993(7) 1.1275(9) 0.5553(4) 0.0426(19) Uani 1 1 d .
H34 H 0.5571 1.2204 0.5625 0.051 Uiso 1 1 calc R
C35 C 0.6287(7) 1.0774(7) 0.4772(4) 0.0341(15) Uani 1 1 d .
H35 H 0.6062 1.1368 0.432 0.041 Uiso 1 1 calc R
C36 C 0.6925(6) 0.9376(7) 0.4647(4) 0.0297(14) Uani 1 1 d .
C37 C 0.6876(6) 1.0864(6) 0.1618(4) 0.0219(12) Uani 1 1 d .
C38 C 0.6735(6) 1.1696(6) 0.1047(4) 0.0262(13) Uani 1 1 d .
C39 C 0.7040(6) 1.2467(6) 0.0260(4) 0.0248(13) Uani 1 1 d .
C40 C 0.8430(9) 1.1528(7) -0.0306(5) 0.050(2) Uani 1 1 d .
H40A H 0.8644 1.2 -0.0819 0.075 Uiso 1 1 calc R
H40B H 0.8331 1.0759 -0.0435 0.075 Uiso 1 1 calc R
H40C H 0.9194 1.123 -0.0023 0.075 Uiso 1 1 calc R
C41 C 0.5847(8) 1.2978(8) -0.0206(5) 0.0466(19) Uani 1 1 d .
H41A H 0.608 1.3464 -0.0707 0.07 Uiso 1 1 calc R
H41B H 0.4964 1.3567 0.0151 0.07 Uiso 1 1 calc R
H41C H 0.5743 1.2225 -0.0357 0.07 Uiso 1 1 calc R
C42 C 0.7225(8) 1.3656(7) 0.0490(4) 0.0421(17) Uani 1 1 d .
H42A H 0.7417 1.416 -0.0012 0.063 Uiso 1 1 calc R
H42B H 0.8012 1.3327 0.0757 0.063 Uiso 1 1 calc R
H42C H 0.6364 1.4232 0.0868 0.063 Uiso 1 1 calc R
C150 C 0.2715(6) 1.3206(6) 0.1455(4) 0.0251(13) Uani 1 1 d .

loop_
_atom_site_aniso_label
_atom_site_aniso_U_11
_atom_site_aniso_U_22
_atom_site_aniso_U_33
_atom_site_aniso_U_23
_atom_site_aniso_U_13
_atom_site_aniso_U_12
Pt2 0.01952(13) 0.01826(12) 0.02240(12) 0.00244(9) -0.00618(9) -0.00762(10)
Pt1 0.01780(13) 0.01822(12) 0.02454(13) 0.00058(9) -0.00686(9) -0.00608(10)
N1 0.016(2) 0.017(2) 0.029(3) 0.002(2) -0.006(2) -0.004(2)
N2 0.020(3) 0.030(3) 0.020(2) 0.007(2) -0.004(2) -0.014(2)
C1 0.028(3) 0.017(3) 0.026(3) 0.001(2) -0.003(3) -0.011(3)
C2 0.032(4) 0.029(3) 0.034(3) 0.001(3) -0.013(3) -0.012(3)
C3 0.044(4) 0.028(4) 0.043(4) -0.009(3) -0.014(3) -0.012(3)
C4 0.047(4) 0.026(4) 0.042(4) -0.008(3) -0.013(3) -0.007(3)
C5 0.026(3) 0.023(3) 0.042(4) 0.001(3) -0.007(3) -0.003(3)
C6 0.022(3) 0.024(3) 0.029(3) 0.001(3) -0.005(2) -0.009(3)
C7 0.019(3) 0.023(3) 0.031(3) 0.000(3) -0.004(2) -0.007(3)
C8 0.018(3) 0.023(3) 0.039(4) 0.003(3) -0.004(3) -0.004(3)
C9 0.026(3) 0.037(4) 0.037(4) 0.008(3) -0.013(3) -0.012(3)
C10 0.027(3) 0.044(4) 0.024(3) 0.010(3) -0.005(3) -0.022(3)
C11 0.035(4) 0.047(4) 0.035(4) 0.012(3) -0.018(3) -0.025(3)
C12 0.043(4) 0.067(5) 0.035(4) 0.005(4) -0.014(3) -0.041(4)
C13 0.043(4) 0.043(4) 0.041(4) -0.005(3) -0.004(3) -0.028(4)
C14 0.025(3) 0.036(4) 0.038(4) -0.004(3) -0.005(3) -0.015(3)
C15 0.044(4) 0.032(4) 0.051(4) -0.009(3) -0.001(3) -0.025(4)
C16 0.026(3) 0.017(3) 0.025(3) 0.002(2) -0.009(2) -0.007(3)
C17 0.025(3) 0.018(3) 0.026(3) 0.000(2) -0.008(2) -0.007(3)
C18 0.020(3) 0.028(3) 0.032(3) 0.001(3) -0.008(3) -0.008(3)
C19 0.030(4) 0.062(5) 0.033(4) -0.005(4) 0.001(3) -0.014(4)
C20 0.044(5) 0.042(4) 0.085(6) 0.017(4) -0.032(4) -0.029(4)
C21 0.021(3) 0.032(4) 0.039(4) 0.002(3) -0.011(3) -0.011(3)
C22 0.017(3) 0.021(3) 0.032(3) -0.002(2) -0.004(2) -0.009(2)
C23 0.024(3) 0.027(3) 0.035(3) -0.001(3) -0.011(3) -0.006(3)
C24 0.036(4) 0.035(4) 0.044(4) -0.008(3) -0.011(3) -0.017(3)
C26 0.032(4) 0.022(3) 0.048(4) 0.003(3) -0.004(3) -0.014(3)
C27 0.022(3) 0.027(3) 0.035(3) 0.003(3) -0.004(3) -0.011(3)
C28 0.024(3) 0.032(4) 0.029(3) 0.009(3) -0.005(3) -0.014(3)
C29 0.037(4) 0.036(4) 0.044(4) 0.021(3) -0.017(3) -0.019(3)
C30 0.041(4) 0.064(5) 0.041(4) 0.030(4) -0.022(3) -0.032(4)
C31 0.030(4) 0.077(6) 0.027(3) 0.014(4) -0.011(3) -0.032(4)
C32 0.042(4) 0.103(7) 0.025(4) 0.013(4) -0.014(3) -0.045(5)
C33 0.034(4) 0.107(8) 0.029(4) -0.013(4) 0.000(3) -0.044(5)
C34 0.032(4) 0.073(5) 0.035(4) -0.018(4) 0.007(3) -0.036(4)
C35 0.030(4) 0.045(4) 0.034(4) -0.006(3) -0.002(3) -0.025(3)
C36 0.022(3) 0.047(4) 0.028(3) 0.003(3) -0.004(3) -0.024(3)
C37 0.026(3) 0.019(3) 0.028(3) 0.004(2) -0.009(2) -0.016(3)
C38 0.026(3) 0.026(3) 0.025(3) -0.001(3) -0.005(3) -0.010(3)
C39 0.024(3) 0.019(3) 0.028(3) 0.006(2) -0.008(2) -0.007(3)
C40 0.052(5) 0.036(4) 0.041(4) 0.000(3) 0.008(4) -0.010(4)
C41 0.053(5) 0.054(5) 0.040(4) 0.025(4) -0.026(4) -0.028(4)
C42 0.056(5) 0.034(4) 0.038(4) 0.007(3) -0.005(3) -0.026(4)
C150 0.024(3) 0.029(3) 0.026(3) 0.004(3) -0.007(2) -0.015(3)

loop_
_atom_type_symbol
_atom_type_description
_atom_type_scat_dispersion_real
_atom_type_scat_dispersion_imag
_atom_type_scat_source
C C 0.0033 0.0016 'International Tables Vol C Tables 4.2.6.8 and 6.1.1.4'
H H 0 0 'International Tables Vol C Tables 4.2.6.8 and 6.1.1.4'
N N 0.0061 0.0033 'International Tables Vol C Tables 4.2.6.8 and 6.1.1.4'
Pt Pt -1.7033 8.3905 'International Tables Vol C Tables 4.2.6.8 and 6.1.1.4'

loop_
_geom_angle_atom_site_label_1
_geom_angle_atom_site_label_2
_geom_angle_atom_site_label_3
_geom_angle
C37 Pt2 C22 96.9(2)
C37 Pt2 N2 175.0(2)
C22 Pt2 N2 80.1(2)
C37 Pt2 C16 70.5(2)
C22 Pt2 C16 165.5(2)
N2 Pt2 C16 112.01(19)
C37 Pt2 C17 87.6(2)
C22 Pt2 C17 162.2(2)
N2 Pt2 C17 96.50(19)
C16 Pt2 C17 29.41(19)
C37 Pt2 Pt1 50.36(17)
C22 Pt2 Pt1 127.13(17)
N2 Pt2 Pt1 128.69(14)
C16 Pt2 Pt1 39.11(14)
C17 Pt2 Pt1 68.38(14)
C16 Pt1 C1 95.1(2)
C16 Pt1 N1 174.3(2)
C1 Pt1 N1 80.7(2)
C16 Pt1 C37 70.2(2)
C1 Pt1 C37 164.6(2)
N1 Pt1 C37 113.64(19)
C16 Pt1 C38 86.0(2)
C1 Pt1 C38 159.6(2)
N1 Pt1 C38 99.31(19)
C37 Pt1 C38 29.12(19)
C16 Pt1 Pt2 49.72(17)
C1 Pt1 Pt2 127.04(17)
N1 Pt1 Pt2 130.33(13)
C37 Pt1 Pt2 39.42(14)
C38 Pt1 Pt2 68.22(14)
C7 N1 C150 118.3(5)
C7 N1 Pt1 112.6(4)
C150 N1 Pt1 129.1(4)
C28 N2 C36 119.0(5)
C28 N2 Pt2 113.0(4)
C36 N2 Pt2 127.9(4)
C2 C1 C6 116.2(5)
C2 C1 Pt1 128.8(5)
C6 C1 Pt1 115.0(4)
C3 C2 C1 122.1(6)
C3 C2 H2 118.9
C1 C2 H2 118.9
C2 C3 C4 120.8(6)
C2 C3 H3 119.6
C4 C3 H3 119.6
C5 C4 C3 119.2(6)
C5 C4 H4 120.4
C3 C4 H4 120.4
C4 C5 C6 119.9(6)
C4 C5 H5 120
C6 C5 H5 120
C5 C6 C1 121.8(6)
C5 C6 C7 122.1(6)
C1 C6 C7 115.7(5)
N1 C7 C8 121.0(6)
N1 C7 C6 114.2(5)
C8 C7 C6 124.7(5)
C9 C8 C7 120.9(6)
C9 C8 H8 119.6
C7 C8 H8 119.6
C8 C9 C10 119.6(6)
C8 C9 H9 120.2
C10 C9 H9 120.2
C150 C10 C9 118.7(6)
C150 C10 C11 118.6(6)
C9 C10 C11 122.7(6)
C12 C11 C10 121.1(6)
C12 C11 H11 119.5
C10 C11 H11 119.5
C11 C12 C13 120.0(6)
C11 C12 H12 120
C13 C12 H12 120
C14 C13 C12 120.7(7)
C14 C13 H13 119.7
C12 C13 H13 119.7
C13 C14 C150 119.9(6)
C13 C14 H14 120.1
C150 C14 H14 120.1
C26 C15 C24 119.2(6)
C26 C15 H15 120.4
C24 C15 H15 120.4
C17 C16 Pt1 167.6(5)
C17 C16 Pt2 78.5(4)
Pt1 C16 Pt2 91.2(2)
C16 C17 C18 161.1(6)
C16 C17 Pt2 72.1(4)
C18 C17 Pt2 124.5(4)
C17 C18 C21 112.5(5)
C17 C18 C19 109.4(5)
C21 C18 C19 109.6(5)
C17 C18 C20 106.1(5)
C21 C18 C20 109.1(6)
C19 C18 C20 110.0(6)
C18 C19 H19A 109.5
C18 C19 H19B 109.5
H19A C19 H19B 109.5
C18 C19 H19C 109.5
H19A C19 H19C 109.5
H19B C19 H19C 109.5
C18 C20 H20A 109.5
C18 C20 H20B 109.5
H20A C20 H20B 109.5
C18 C20 H20C 109.5
H20A C20 H20C 109.5
H20B C20 H20C 109.5
C18 C21 H21A 109.5
C18 C21 H21B 109.5
H21A C21 H21B 109.5
C18 C21 H21C 109.5
H21A C21 H21C 109.5
H21B C21 H21C 109.5
C23 C22 C27 117.8(5)
C23 C22 Pt2 128.7(5)
C27 C22 Pt2 113.5(4)
C24 C23 C22 121.6(6)
C24 C23 H23 119.2
C22 C23 H23 119.2
C23 C24 C15 120.4(6)
C23 C24 H24 119.8
C15 C24 H24 119.8
C15 C26 C27 120.7(6)
C15 C26 H26 119.6
C27 C26 H26 119.6
C26 C27 C22 120.3(6)
C26 C27 C28 122.9(6)
C22 C27 C28 116.1(5)
N2 C28 C29 121.6(6)
N2 C28 C27 114.2(5)
C29 C28 C27 124.1(6)
C30 C29 C28 119.2(7)
C30 C29 H29 120.4
C28 C29 H29 120.4
C29 C30 C31 120.7(6)
C29 C30 H30 119.6
C31 C30 H30 119.6
C30 C31 C32 122.9(7)
C30 C31 C36 118.1(7)
C32 C31 C36 119.0(8)
C33 C32 C31 120.2(7)
C33 C32 H32 119.9
C31 C32 H32 119.9
C32 C33 C34 120.4(7)
C32 C33 H33 119.8
C34 C33 H33 119.8
C35 C34 C33 120.7(8)
C35 C34 H34 119.7
C33 C34 H34 119.7
C34 C35 C36 120.7(7)
C34 C35 H35 119.7
C36 C35 H35 119.7
N2 C36 C35 120.8(6)
N2 C36 C31 120.1(6)
C35 C36 C31 119.0(6)
C38 C37 Pt2 164.4(5)
C38 C37 Pt1 78.1(4)
Pt2 C37 Pt1 90.2(2)
C37 C38 C39 162.6(6)
C37 C38 Pt1 72.8(4)
C39 C38 Pt1 120.4(4)
C38 C39 C40 108.0(5)
C38 C39 C41 111.8(5)
C40 C39 C41 109.2(6)
C38 C39 C42 109.0(5)
C40 C39 C42 109.1(6)
C41 C39 C42 109.7(5)
C39 C40 H40A 109.5
C39 C40 H40B 109.5
H40A C40 H40B 109.5
C39 C40 H40C 109.5
H40A C40 H40C 109.5
H40B C40 H40C 109.5
C39 C41 H41A 109.5
C39 C41 H41B 109.5
H41A C41 H41B 109.5
C39 C41 H41C 109.5
H41A C41 H41C 109.5
H41B C41 H41C 109.5
C39 C42 H42A 109.5
C39 C42 H42B 109.5
H42A C42 H42B 109.5
C39 C42 H42C 109.5
H42A C42 H42C 109.5
H42B C42 H42C 109.5
N1 C150 C14 119.5(5)
N1 C150 C10 120.7(6)
C14 C150 C10 119.7(6)

loop_
_geom_bond_atom_site_label_1
_geom_bond_atom_site_label_2
_geom_bond_distance
Pt2 C37 1.964(6)
Pt2 C22 1.990(6)
Pt2 N2 2.103(5)
Pt2 C16 2.361(6)
Pt2 C17 2.431(6)
Pt2 Pt1 3.0936(3)
Pt1 C16 1.952(6)
Pt1 C1 1.969(6)
Pt1 N1 2.119(5)
Pt1 C37 2.382(6)
Pt1 C38 2.440(6)
N1 C7 1.365(7)
N1 C150 1.388(7)
N2 C28 1.340(8)
N2 C36 1.383(8)
C1 C2 1.396(8)
C1 C6 1.410(8)
C2 C3 1.379(9)
C2 H2 0.93
C3 C4 1.382(10)
C3 H3 0.93
C4 C5 1.382(9)
C4 H4 0.93
C5 C6 1.396(8)
C5 H5 0.93
C6 C7 1.477(8)
C7 C8 1.401(8)
C8 C9 1.346(9)
C8 H8 0.93
C9 C10 1.410(9)
C9 H9 0.93
C10 C150 1.409(9)
C10 C11 1.413(9)
C11 C12 1.352(10)
C11 H11 0.93
C12 C13 1.406(10)
C12 H12 0.93
C13 C14 1.371(9)
C13 H13 0.93
C14 C150 1.402(9)
C14 H14 0.93
C15 C26 1.375(10)
C15 C24 1.396(10)
C15 H15 0.93
C16 C17 1.218(8)
C17 C18 1.496(8)
C18 C21 1.528(9)
C18 C19 1.528(9)
C18 C20 1.543(9)
C19 H19A 0.96
C19 H19B 0.96
C19 H19C 0.96
C20 H20A 0.96
C20 H20B 0.96
C20 H20C 0.96
C21 H21A 0.96
C21 H21B 0.96
C21 H21C 0.96
C22 C23 1.387(8)
C22 C27 1.413(9)
C23 C24 1.386(9)
C23 H23 0.93
C24 H24 0.93
C26 C27 1.403(9)
C26 H26 0.93
C27 C28 1.459(9)
C28 C29 1.413(9)
C29 C30 1.350(10)
C29 H29 0.93
C30 C31 1.401(11)
C30 H30 0.93
C31 C32 1.423(10)
C31 C36 1.424(9)
C32 C33 1.368(12)
C32 H32 0.93
C33 C34 1.400(12)
C33 H33 0.93
C34 C35 1.372(9)
C34 H34 0.93
C35 C36 1.403(10)
C35 H35 0.93
C37 C38 1.214(8)
C38 C39 1.494(8)
C39 C40 1.520(9)
C39 C41 1.522(9)
C39 C42 1.525(9)
C40 H40A 0.96
C40 H40B 0.96
C40 H40C 0.96
C41 H41A 0.96
C41 H41B 0.96
C41 H41C 0.96
C42 H42A 0.96
C42 H42B 0.96
C42 H42C 0.96
